data_7212960
loop_
_publ_author_name
'Ra, Do Young'
'Cho, Nam Sook'
'Kang, Sung Kwon'
'Choi, Eun Suk'
'Suh, Il Hwan'

_publ_section_title
;
 Synthetic and tautomeric studies of
 5-amino-2,3-dihydro-1,2,4-oxadiazol-3-one
;
_journal_issue 1
_journal_name_full 'Journal of the Chemical Society, Perkin Transactions 2'
_journal_page_first 81
_journal_paper_doi 10.1039/a806491a
_journal_year 1999
_chemical_formula_sum 'C3 H5 N3 O4 S'
_chemical_formula_weight 179.16
_chemical_name_systematic
; 
 ? 
;
_space_group_IT_number 2
_symmetry_cell_setting triclinic
_symmetry_space_group_name_Hall '-P 1'
_symmetry_space_group_name_H-M 'P -1'
_atom_sites_solution_hydrogens difmap
_atom_sites_solution_primary direct
_atom_sites_solution_secondary difmap
_audit_creation_method SHELXL-97
_cell_angle_alpha 108.173(17)
_cell_angle_beta 99.135(19)
_cell_angle_gamma 104.05(3)
_cell_formula_units_Z 2
_cell_length_a 5.4492(19)
_cell_length_b 7.9050(12)
_cell_length_c 8.7156(15)
_cell_measurement_reflns_used 25
_cell_measurement_temperature 288(2)
_cell_measurement_theta_max 15.37
_cell_measurement_theta_min 11.23
_cell_volume 334.65(16)
_computing_cell_refinement SDP
_computing_data_collection SDP
_computing_data_reduction SDP
_computing_molecular_graphics NRCVAX
_computing_publication_material SHELXL-97
_computing_structure_refinement 'SHELXL-97 (Sheldrick, 1997)'
_computing_structure_solution 'SHELXS-97 (Sheldrick, 1990)'
_diffrn_ambient_temperature 288(2)
_diffrn_measured_fraction_theta_full 1.000
_diffrn_measured_fraction_theta_max 1.000
_diffrn_measurement_device_type CAD4
_diffrn_measurement_method \w/2\q
_diffrn_radiation_monochromator graphite
_diffrn_radiation_source 'fine-focus sealed tube'
_diffrn_radiation_type MoK\a
_diffrn_radiation_wavelength 0.71073
_diffrn_reflns_av_R_equivalents 0.0133
_diffrn_reflns_av_sigmaI/netI 0.0236
_diffrn_reflns_limit_h_max 6
_diffrn_reflns_limit_h_min -6
_diffrn_reflns_limit_k_max 9
_diffrn_reflns_limit_k_min -10
_diffrn_reflns_limit_l_max 11
_diffrn_reflns_limit_l_min 0
_diffrn_reflns_number 1543
_diffrn_reflns_theta_full 26.96
_diffrn_reflns_theta_max 26.96
_diffrn_reflns_theta_min 2.54
_diffrn_standards_decay_% 1.0
_diffrn_standards_interval_time 240
_diffrn_standards_number 3
_exptl_absorpt_coefficient_mu 0.453
_exptl_absorpt_correction_type none
_exptl_crystal_colour colorless
_exptl_crystal_density_diffrn 1.778
_exptl_crystal_density_method 'not measured'
_exptl_crystal_description rod
_exptl_crystal_F_000 184
_exptl_crystal_size_max 0.53
_exptl_crystal_size_mid 0.18
_exptl_crystal_size_min 0.13
_refine_diff_density_max 0.250
_refine_diff_density_min -0.409
_refine_diff_density_rms 0.090
_refine_ls_extinction_method none
_refine_ls_goodness_of_fit_ref 0.986
_refine_ls_hydrogen_treatment refall
_refine_ls_matrix_type full
_refine_ls_number_parameters 120
_refine_ls_number_reflns 1446
_refine_ls_number_restraints 0
_refine_ls_restrained_S_all 0.986
_refine_ls_R_factor_all 0.0403
_refine_ls_R_factor_gt 0.0354
_refine_ls_shift/su_max 0.000
_refine_ls_shift/su_mean 0.000
_refine_ls_structure_factor_coef Fsqd
_refine_ls_weighting_details 'w=1/[\s^2^(Fo^2^)+(0.0300P)^2^+0.5000P] where P=(Fo^2^+2Fc^2^)/3'
_refine_ls_weighting_scheme calc
_refine_ls_wR_factor_gt 0.0848
_refine_ls_wR_factor_ref 0.0880
_reflns_number_gt 1276
_reflns_number_total 1446
_reflns_threshold_expression >2sigma(I)
_cod_data_source_file 806491asup1.cif
_cod_data_source_block cho
_cod_depositor_comments
;
The following automatic conversions were performed:

'_symmetry_cell_setting' value 'Triclinic' changed to 'triclinic'
according to /home/saulius/struct/CIF-dictionaries/cif_core.dic
dictionary named 'cif_core.dic' version 2.4.2 from 2011-04-26.

Automatic conversion script
Id: cif_fix_values 1891 2012-01-12 08:04:46Z andrius 

The following automatic conversions were performed:

'_refine_ls_weighting_scheme' value 'calc
w=1/[\s^2^(Fo^2^)+(0.0300P)^2^+0.5000P] where P=(Fo^2^+2Fc^2^)/3' was
changed to 'calc'. New tag '_refine_ls_weighting_details' was
created. The value of the new tag was set to
'w=1/[\s^2^(Fo^2^)+(0.0300P)^2^+0.5000P] where P=(Fo^2^+2Fc^2^)/3'.

Automatic conversion script
Id: cif_fix_values 3143 2015-03-26 13:38:13Z robertas 
;
_cod_original_cell_volume 334.65(14)
_cod_original_sg_symbol_H-M P-1
_cod_database_code 7212960

loop_
_symmetry_equiv_pos_as_xyz
'x, y, z'
'-x, -y, -z'

loop_
_atom_site_label
_atom_site_type_symbol
_atom_site_fract_x
_atom_site_fract_y
_atom_site_fract_z
_atom_site_U_iso_or_equiv
_atom_site_adp_type
_atom_site_occupancy
_atom_site_calc_flag
O(1) O 0.1721(3) 0.4036(2) 0.84015(19) 0.0280(4) Uani 1 d
N(2) N 0.4186(4) 0.5006(2) 0.8232(2) 0.0247(4) Uani 1 d
C(3) C 0.4506(4) 0.3842(3) 0.6674(3) 0.0253(5) Uani 1 d
N(4) N 0.2439(4) 0.2232(3) 0.6038(2) 0.0277(4) Uani 1 d
C(5) C 0.0935(4) 0.2388(3) 0.7081(3) 0.0257(5) Uani 1 d
N(6) N -0.1161(4) 0.1137(3) 0.7017(3) 0.0365(5) Uani 1 d
O(7) O 0.6396(3) 0.4282(2) 0.6167(2) 0.0372(4) Uani 1 d
S(8) S 0.45570(10) 0.73227(7) 0.87724(7) 0.02394(16) Uani 1 d
O(9) O 0.7082(3) 0.8089(2) 0.8586(2) 0.0388(4) Uani 1 d
O10 O 0.4065(4) 0.7874(2) 1.0386(2) 0.0360(4) Uani 1 d
C11 C 0.2126(5) 0.7506(4) 0.7330(4) 0.0347(5) Uani 1 d
HN1 H -0.182(6) 0.132(4) 0.774(4) 0.043(9) Uiso 1 d
HN2 H -0.168(6) 0.010(4) 0.624(4) 0.041(8) Uiso 1 d
HC1 H 0.228(6) 0.881(5) 0.771(4) 0.058(10) Uiso 1 d
C2 H 0.247(7) 0.719(5) 0.636(5) 0.059(10) Uiso 1 d
HC3 H 0.055(7) 0.680(5) 0.733(4) 0.053(9) Uiso 1 d

loop_
_atom_site_aniso_label
_atom_site_aniso_U_11
_atom_site_aniso_U_22
_atom_site_aniso_U_33
_atom_site_aniso_U_23
_atom_site_aniso_U_13
_atom_site_aniso_U_12
O(1) 0.0313(8) 0.0199(7) 0.0262(8) 0.0016(6) 0.0145(7) 0.0007(6)
N(2) 0.0251(9) 0.0181(8) 0.0254(9) 0.0022(7) 0.0110(7) 0.0019(7)
C(3) 0.0280(11) 0.0213(10) 0.0241(11) 0.0039(8) 0.0080(9) 0.0083(8)
N(4) 0.0294(10) 0.0213(9) 0.0247(9) 0.0006(7) 0.0096(8) 0.0026(7)
C(5) 0.0311(11) 0.0178(10) 0.0237(10) 0.0031(8) 0.0076(9) 0.0053(8)
N(6) 0.0401(12) 0.0227(10) 0.0369(12) 0.0002(9) 0.0216(10) -0.0010(9)
O(7) 0.0314(9) 0.0330(9) 0.0400(10) 0.0032(8) 0.0200(8) 0.0038(7)
S(8) 0.0237(3) 0.0164(3) 0.0258(3) 0.0013(2) 0.0082(2) 0.00338(19)
O(9) 0.0252(8) 0.0252(8) 0.0582(12) 0.0076(8) 0.0155(8) 0.0011(7)
O10 0.0499(11) 0.0270(8) 0.0254(8) -0.0004(7) 0.0150(8) 0.0116(8)
C11 0.0340(14) 0.0351(14) 0.0349(14) 0.0108(11) 0.0094(11) 0.0128(11)

loop_
_atom_type_symbol
_atom_type_description
_atom_type_scat_dispersion_real
_atom_type_scat_dispersion_imag
_atom_type_scat_source
C C 0.0033 0.0016 'International Tables Vol C Tables 4.2.6.8 and 6.1.1.4'
H H 0.0000 0.0000 'International Tables Vol C Tables 4.2.6.8 and 6.1.1.4'
N N 0.0061 0.0033 'International Tables Vol C Tables 4.2.6.8 and 6.1.1.4'
O O 0.0106 0.0060 'International Tables Vol C Tables 4.2.6.8 and 6.1.1.4'
S S 0.1246 0.1234 'International Tables Vol C Tables 4.2.6.8 and 6.1.1.4'

loop_
_geom_angle_atom_site_label_1
_geom_angle_atom_site_label_2
_geom_angle_atom_site_label_3
_geom_angle
C(5) O(1) N(2) 103.39(15)
O(1) N(2) C(3) 106.06(15)
O(1) N(2) S(8) 110.48(13)
C(3) N(2) S(8) 124.25(15)
O(7) C(3) N(4) 129.7(2)
O(7) C(3) N(2) 122.3(2)
N(4) C(3) N(2) 107.81(18)
C(5) N(4) C(3) 106.70(18)
N(6) C(5) N(4) 127.6(2)
N(6) C(5) O(1) 116.6(2)
N(4) C(5) O(1) 115.77(19)
O(9) S(8) O10 119.52(12)
O(9) S(8) N(2) 103.87(10)
O10 S(8) N(2) 104.65(10)
O(9) S(8) C11 111.31(13)
O10 S(8) C11 110.05(13)
N(2) S(8) C11 106.20(12)

loop_
_geom_bond_atom_site_label_1
_geom_bond_atom_site_label_2
_geom_bond_distance
O(1) C(5) 1.357(3)
O(1) N(2) 1.431(2)
N(2) C(3) 1.447(3)
N(2) S(8) 1.6936(19)
C(3) O(7) 1.201(3)
C(3) N(4) 1.365(3)
N(4) C(5) 1.315(3)
C(5) N(6) 1.297(3)
S(8) O(9) 1.4190(18)
S(8) O10 1.4257(17)
S(8) C11 1.742(3)
